data_7235531
loop_
_publ_author_name
'Lili, Liu'
'Xin, Zhang'
'Shumin, Rang'
'Ying, Yang'
'Xiaoping, Dai'
'Jinsen, Gao'
'Chunming, Xu'
'Jing, He'

_publ_section_title
;
 Catalysis by metal--organic frameworks: proline and gold functionalized
 MOFs for the aldol and three-component coupling reactions
;
_journal_issue 25
_journal_name_full 'RSC Adv.'
_journal_page_first 13093
_journal_paper_doi 10.1039/C4RA01269K
_journal_volume 4
_journal_year 2014
_chemical_formula_sum 'C12 H11 N O9 Zn2'
_chemical_formula_weight 443.96
_space_group_IT_number 19
_space_group_name_Hall 'P 2ac 2ab'
_space_group_name_H-M_alt 'P 21 21 21'
_atom_sites_solution_hydrogens geom
_atom_sites_solution_primary direct
_atom_sites_solution_secondary difmap
_audit_creation_method SHELXL-97
_cell_angle_alpha 90.00
_cell_angle_beta 90.00
_cell_angle_gamma 90.00
_cell_formula_units_Z 4
_cell_length_a 10.3349(4)
_cell_length_b 11.8962(4)
_cell_length_c 20.2894(8)
_cell_measurement_temperature 293(2)
_cell_volume 2494.50(16)
_computing_structure_refinement 'SHELXL-97 (Sheldrick, 1997)'
_computing_structure_solution 'SHELXS-97 (Sheldrick, 1990)'
_diffrn_ambient_temperature 293(2)
_diffrn_measured_fraction_theta_full 0.999
_diffrn_measured_fraction_theta_max 0.999
_diffrn_radiation_monochromator graphite
_diffrn_radiation_source 'fine-focus sealed tube'
_diffrn_radiation_type MoK\a
_diffrn_radiation_wavelength 0.71073
_diffrn_reflns_av_R_equivalents 0.0420
_diffrn_reflns_av_sigmaI/netI 0.0523
_diffrn_reflns_limit_h_max 12
_diffrn_reflns_limit_h_min -13
_diffrn_reflns_limit_k_max 15
_diffrn_reflns_limit_k_min -11
_diffrn_reflns_limit_l_max 27
_diffrn_reflns_limit_l_min -26
_diffrn_reflns_number 18531
_diffrn_reflns_theta_full 28.33
_diffrn_reflns_theta_max 28.33
_diffrn_reflns_theta_min 1.98
_exptl_absorpt_coefficient_mu 1.953
_exptl_crystal_density_diffrn 1.182
_exptl_crystal_density_method 'not measured'
_exptl_crystal_F_000 888
_refine_diff_density_max 1.139
_refine_diff_density_min -0.751
_refine_diff_density_rms 0.210
_refine_ls_abs_structure_details 'Flack H D (1983), Acta Cryst. A39, 876-881'
_refine_ls_abs_structure_Flack 0.07(3)
_refine_ls_extinction_method none
_refine_ls_goodness_of_fit_ref 1.080
_refine_ls_hydrogen_treatment mixed
_refine_ls_matrix_type full
_refine_ls_number_parameters 222
_refine_ls_number_reflns 6207
_refine_ls_number_restraints 6
_refine_ls_restrained_S_all 1.096
_refine_ls_R_factor_all 0.0670
_refine_ls_R_factor_gt 0.0527
_refine_ls_shift/su_max 7.077
_refine_ls_shift/su_mean 0.198
_refine_ls_structure_factor_coef Fsqd
_refine_ls_weighting_details 'calc w=1/[\s^2^(Fo^2^)+(0.1279P)^2^+0.1367P] where P=(Fo^2^+2Fc^2^)/3'
_refine_ls_weighting_scheme calc
_refine_ls_wR_factor_gt 0.1788
_refine_ls_wR_factor_ref 0.1908
_reflns_number_gt 5062
_reflns_number_total 6207
_reflns_threshold_expression >2sigma(I)
_cod_data_source_file c4ra01269k2.cif
_cod_data_source_block y
_cod_database_code 7235531

loop_
_symmetry_equiv_pos_as_xyz
'x, y, z'
'-x+1/2, -y, z+1/2'
'x+1/2, -y+1/2, -z'
'-x, y+1/2, -z+1/2'

loop_
_atom_site_label
_atom_site_type_symbol
_atom_site_fract_x
_atom_site_fract_y
_atom_site_fract_z
_atom_site_U_iso_or_equiv
_atom_site_adp_type
_atom_site_occupancy
_atom_site_symmetry_multiplicity
_atom_site_calc_flag
_atom_site_refinement_flags
Zn1 Zn 0.14246(5) 0.67650(5) 0.99072(4) 0.02632(18) Uani 1 1 d .
Zn2 Zn 0.45562(5) 0.58325(5) 0.99026(3) 0.02614(18) Uani 1 1 d .
O3 O 0.1796(5) 0.5980(5) 0.9068(3) 0.0549(15) Uani 1 1 d .
O5 O 0.3848(5) 0.5430(5) 0.9036(2) 0.0512(14) Uani 1 1 d .
O6 O 0.5383(5) 0.4180(4) 0.9927(4) 0.0660(16) Uani 1 1 d .
O7 O 0.1220(5) 0.4547(5) 0.5765(2) 0.0563(15) Uani 1 1 d .
O8 O 0.3325(5) 0.4125(5) 0.5730(2) 0.0486(12) Uani 1 1 d .
O1 O 0.1192(3) 0.8380(3) 1.0078(2) 0.0321(9) Uani 1 1 d .
O2 O 0.3396(4) 0.7316(3) 0.9912(2) 0.0347(9) Uani 1 1 d .
O4 O -0.0413(4) 0.6247(4) 0.9754(3) 0.0491(13) Uani 1 1 d .
C6 C 0.2588(6) 0.5299(7) 0.8057(3) 0.0420(16) Uani 1 1 d .
C2 C 0.2423(7) 0.4735(6) 0.6724(3) 0.0427(16) Uani 1 1 d .
C7 C 0.1485(7) 0.5384(9) 0.7735(4) 0.060(2) Uani 1 1 d .
C5 C 0.3708(7) 0.4973(8) 0.7716(4) 0.061(2) Uani 1 1 d .
H5 H 0.4496 0.4948 0.7937 0.074 Uiso 1 1 calc R
C4 C 0.1379(7) 0.5082(9) 0.7090(4) 0.073(3) Uani 1 1 d .
H4 H 0.0570 0.5112 0.6889 0.087 Uiso 1 1 calc R
C3 C 0.3656(7) 0.4685(9) 0.7046(4) 0.070(3) Uani 1 1 d .
H3 H 0.4397 0.4470 0.6818 0.084 Uiso 1 1 calc R
C8 C 0.2783(6) 0.5586(7) 0.8779(3) 0.0416(16) Uani 1 1 d .
C9 C 0.3530(5) 0.8285(4) 1.0135(3) 0.0310(11) Uani 1 1 d .
C10 C 0.2299(6) 0.8934(5) 1.0314(4) 0.0378(15) Uani 1 1 d .
H10 H 0.234(7) 0.968(6) 1.011(4) 0.045 Uiso 1 1 calc .
C1 C 0.2325(6) 0.4439(6) 0.6025(3) 0.0369(14) Uani 1 1 d .
N1 N 0.0320(12) 0.5755(18) 0.8022(6) 0.190(8) Uani 1 1 d .
H1A H 0.0418 0.5802 0.8457 0.285 Uiso 1 1 calc R
H1B H -0.0309 0.5269 0.7929 0.285 Uiso 1 1 calc R
H1C H 0.0116 0.6428 0.7861 0.285 Uiso 1 1 calc R
C11 C 0.2240(8) 0.9068(10) 1.1068(5) 0.074(3) Uani 1 1 d .
H11A H 0.1393 0.9320 1.1194 0.110 Uiso 1 1 calc R
H11B H 0.2872 0.9609 1.1207 0.110 Uiso 1 1 calc R
H11C H 0.2417 0.8357 1.1274 0.110 Uiso 1 1 calc R
C12 C 0.5140(12) 0.3390(8) 1.0176(10) 0.138(7) Uani 1 1 d .
H12 H 0.4574 0.3482 1.0528 0.166 Uiso 1 1 calc R
O9 O 0.5480(15) 0.2350(8) 1.0079(10) 0.184(5) Uani 1 1 d U

loop_
_atom_site_aniso_label
_atom_site_aniso_U_11
_atom_site_aniso_U_22
_atom_site_aniso_U_33
_atom_site_aniso_U_23
_atom_site_aniso_U_13
_atom_site_aniso_U_12
Zn1 0.0166(3) 0.0321(3) 0.0302(3) -0.0025(3) -0.0005(2) 0.0008(2)
Zn2 0.0165(3) 0.0331(3) 0.0289(3) -0.0020(3) 0.0003(2) -0.0018(2)
O3 0.032(3) 0.095(4) 0.038(3) -0.028(3) 0.007(2) -0.011(3)
O5 0.046(3) 0.069(3) 0.039(3) -0.024(2) -0.011(2) 0.014(3)
O6 0.056(3) 0.040(3) 0.102(5) 0.014(3) 0.000(4) 0.002(2)
O7 0.049(3) 0.083(4) 0.037(3) -0.024(2) -0.012(2) 0.022(3)
O8 0.031(2) 0.079(3) 0.036(2) -0.017(2) 0.0031(19) -0.009(3)
O1 0.0153(16) 0.0326(19) 0.048(2) -0.0073(19) -0.0027(17) 0.0005(13)
O2 0.0207(18) 0.0290(18) 0.054(3) -0.0095(19) 0.006(2) 0.0005(14)
O4 0.0159(19) 0.044(2) 0.088(4) -0.018(2) 0.004(2) -0.0013(17)
C6 0.033(3) 0.067(5) 0.026(3) -0.014(3) 0.007(3) -0.003(3)
C2 0.034(3) 0.061(5) 0.033(3) -0.012(3) -0.005(3) 0.011(3)
C7 0.036(4) 0.105(7) 0.038(4) -0.020(4) 0.008(3) 0.008(5)
C5 0.035(4) 0.109(7) 0.041(4) -0.016(4) -0.012(3) 0.021(4)
C4 0.028(4) 0.137(9) 0.053(5) -0.040(5) -0.012(4) 0.016(5)
C3 0.028(3) 0.129(8) 0.052(5) -0.041(5) -0.007(3) 0.010(5)
C8 0.034(3) 0.058(4) 0.033(3) -0.014(3) 0.003(3) -0.008(3)
C9 0.016(2) 0.035(3) 0.042(3) -0.004(3) 0.005(2) -0.002(2)
C10 0.019(3) 0.037(3) 0.057(4) -0.015(3) -0.006(3) -0.001(2)
C1 0.038(3) 0.040(3) 0.032(3) -0.009(2) -0.007(3) 0.001(3)
N1 0.110(9) 0.35(2) 0.111(10) -0.119(13) -0.041(8) 0.034(13)
C11 0.034(4) 0.120(8) 0.067(6) -0.053(6) -0.008(4) 0.008(5)
C12 0.089(8) 0.039(5) 0.29(2) 0.010(9) 0.036(12) 0.006(5)
O9 0.185(9) 0.090(5) 0.275(11) 0.034(7) -0.028(8) -0.015(5)

loop_
_atom_type_symbol
_atom_type_description
_atom_type_scat_dispersion_real
_atom_type_scat_dispersion_imag
_atom_type_scat_source
C C 0.0033 0.0016 'International Tables Vol C Tables 4.2.6.8 and 6.1.1.4'
H H 0.0000 0.0000 'International Tables Vol C Tables 4.2.6.8 and 6.1.1.4'
N N 0.0061 0.0033 'International Tables Vol C Tables 4.2.6.8 and 6.1.1.4'
O O 0.0106 0.0060 'International Tables Vol C Tables 4.2.6.8 and 6.1.1.4'
Zn Zn 0.2839 1.4301 'International Tables Vol C Tables 4.2.6.8 and 6.1.1.4'

loop_
_geom_angle_atom_site_label_1
_geom_angle_atom_site_label_2
_geom_angle_atom_site_label_3
_geom_angle
_geom_angle_site_symmetry_1
_geom_angle_site_symmetry_3
O1 Zn1 O3 129.5(2) . .
O1 Zn1 O8 112.8(2) . 2_565
O3 Zn1 O8 116.4(2) . 2_565
O1 Zn1 O4 102.15(16) . .
O3 Zn1 O4 84.6(2) . .
O8 Zn1 O4 95.1(2) 2_565 .
O1 Zn1 O2 79.42(15) . .
O3 Zn1 O2 87.93(19) . .
O8 Zn1 O2 92.00(19) 2_565 .
O4 Zn1 O2 171.4(2) . .
O1 Zn2 O5 117.5(2) 3_567 .
O1 Zn2 O7 116.6(2) 3_567 2_565
O5 Zn2 O7 125.8(2) . 2_565
O1 Zn2 O2 95.19(15) 3_567 .
O5 Zn2 O2 90.0(2) . .
O7 Zn2 O2 87.3(2) 2_565 .
O1 Zn2 O6 95.49(19) 3_567 .
O5 Zn2 O6 86.9(2) . .
O7 Zn2 O6 86.1(3) 2_565 .
O2 Zn2 O6 169.12(18) . .
C8 O3 Zn1 136.8(5) . .
C8 O5 Zn2 132.4(4) . .
C12 O6 Zn2 134.9(8) . .
C1 O7 Zn2 135.5(4) . 2_564
C1 O8 Zn1 131.8(4) . 2_564
C10 O1 Zn2 118.6(3) . 3_467
C10 O1 Zn1 114.8(3) . .
Zn2 O1 Zn1 125.71(18) 3_467 .
C9 O2 Zn2 134.9(4) . .
C9 O2 Zn1 113.0(3) . .
Zn2 O2 Zn1 106.37(16) . .
C9 O4 Zn1 131.2(4) 3_467 .
C7 C6 C5 119.3(6) . .
C7 C6 C8 125.2(6) . .
C5 C6 C8 115.4(6) . .
C4 C2 C3 117.7(6) . .
C4 C2 C1 122.8(6) . .
C3 C2 C1 119.5(6) . .
C6 C7 C4 121.7(7) . .
C6 C7 N1 123.9(7) . .
C4 C7 N1 114.3(8) . .
C3 C5 C6 120.9(7) . .
C3 C5 H5 119.5 . .
C6 C5 H5 119.6 . .
C7 C4 C2 122.4(7) . .
C7 C4 H4 118.8 . .
C2 C4 H4 118.8 . .
C5 C3 C2 117.8(7) . .
C5 C3 H3 121.2 . .
C2 C3 H3 121.1 . .
O5 C8 O3 125.4(6) . .
O5 C8 C6 119.5(6) . .
O3 C8 C6 115.0(6) . .
O4 C9 O2 125.2(5) 3_567 .
O4 C9 C10 117.3(5) 3_567 .
O2 C9 C10 117.4(4) . .
O1 C10 C9 111.1(5) . .
O1 C10 C11 110.8(6) . .
C9 C10 C11 108.7(6) . .
O1 C10 H10 100(4) . .
C9 C10 H10 101(4) . .
C11 C10 H10 124(4) . .
O8 C1 O7 125.2(6) . .
O8 C1 C2 118.5(6) . .
O7 C1 C2 116.2(6) . .
C7 N1 H1A 109.3 . .
C7 N1 H1B 109.2 . .
H1A N1 H1B 109.5 . .
C7 N1 H1C 109.9 . .
H1A N1 H1C 109.5 . .
H1B N1 H1C 109.5 . .
C10 C11 H11A 109.4 . .
C10 C11 H11B 109.4 . .
H11A C11 H11B 109.5 . .
C10 C11 H11C 109.6 . .
H11A C11 H11C 109.5 . .
H11B C11 H11C 109.5 . .
O6 C12 O9 133.2(19) . .
O6 C12 H12 113.9 . .
O9 C12 H12 112.9 . .

loop_
_geom_bond_atom_site_label_1
_geom_bond_atom_site_label_2
_geom_bond_distance
_geom_bond_site_symmetry_2
Zn1 O1 1.967(4) .
Zn1 O3 1.979(5) .
Zn1 O8 1.994(5) 2_565
Zn1 O4 2.021(4) .
Zn1 O2 2.140(4) .
Zn2 O1 1.933(4) 3_567
Zn2 O5 1.964(5) .
Zn2 O7 1.977(5) 2_565
Zn2 O2 2.133(4) .
Zn2 O6 2.144(5) .
O3 C8 1.267(8) .
O5 C8 1.232(8) .
O6 C12 1.095(13) .
O7 C1 1.264(7) .
O7 Zn2 1.977(5) 2_564
O8 C1 1.251(8) .
O8 Zn1 1.994(5) 2_564
O1 C10 1.404(7) .
O1 Zn2 1.933(4) 3_467
O2 C9 1.246(7) .
O4 C9 1.247(6) 3_467
C6 C7 1.319(10) .
C6 C5 1.403(9) .
C6 C8 1.517(8) .
C2 C4 1.372(10) .
C2 C3 1.434(10) .
C2 C1 1.465(8) .
C7 C4 1.362(10) .
C7 N1 1.408(14) .
C5 C3 1.403(10) .
C5 H5 0.9300 .
C4 H4 0.9300 .
C3 H3 0.9300 .
C9 O4 1.247(6) 3_567
C9 C10 1.532(8) .
C10 C11 1.539(11) .
C10 H10 1.21(8) .
N1 H1A 0.8900 .
N1 H1B 0.8900 .
N1 H1C 0.8900 .
C11 H11A 0.9600 .
C11 H11B 0.9600 .
C11 H11C 0.9600 .
C12 O9 1.301(15) .
C12 H12 0.9300 .
